data_2209704
loop_
_publ_author_name
'Sun, Ting'
'Ma, Jian-Ping'
'Huang, Ru-Qi'
'Dong, Yu-Bin'

_publ_section_title
;
 The inner salt
 4-carboxy-2-(pyridinium-4-yl)-1<i>H</i>-imidazole-5-carboxylate
 monohydrate
;
_journal_coeditor_code XU2042
_journal_issue 7
_journal_name_full 'Acta Crystallographica Section E'
_journal_page_first o2751
_journal_page_last o2752
_journal_paper_doi 10.1107/S1600536806020356
_journal_volume 62
_journal_year 2006
_chemical_formula_iupac 'C10 H7 N3 O4, H2 O'
_chemical_formula_moiety 'C10 H7 N3 O4, H2 O'
_chemical_formula_sum 'C10 H9 N3 O5'
_chemical_formula_weight 251.20
_chemical_name_systematic
;
4-carboxy-2-(pyridinium-4-yl)-1H-imidazole-5-dicarboxylate monohydrate
;
_space_group_IT_number 14
_symmetry_cell_setting monoclinic
_symmetry_space_group_name_Hall '-P 2ybc'
_symmetry_space_group_name_H-M 'P 1 21/c 1'
_atom_sites_solution_hydrogens geom
_atom_sites_solution_primary direct
_atom_sites_solution_secondary difmap
_audit_creation_method SHELXL-97
_cell_angle_alpha 90.00
_cell_angle_beta 94.889(4)
_cell_angle_gamma 90.00
_cell_formula_units_Z 4
_cell_length_a 5.6348(15)
_cell_length_b 8.457(2)
_cell_length_c 21.605(6)
_cell_measurement_reflns_used 1068
_cell_measurement_temperature 298(2)
_cell_measurement_theta_max 23.4
_cell_measurement_theta_min 2.6
_cell_volume 1025.8(5)
_computing_cell_refinement 'SAINT (Bruker, 2000)'
_computing_data_collection 'SMART (Bruker, 2000)'
_computing_data_reduction SAINT
_computing_molecular_graphics 'SHELXTL (Bruker, 2000)'
_computing_publication_material SHELXTL
_computing_structure_refinement 'SHELXL97 (Sheldrick, 1997)'
_computing_structure_solution 'SHELXS97 (Sheldrick, 1997)'
_diffrn_ambient_temperature 298(2)
_diffrn_measured_fraction_theta_full 1.00
_diffrn_measured_fraction_theta_max 1.00
_diffrn_measurement_device_type 'Bruker SMART CCD area-detector'
_diffrn_measurement_method '\f and \w'
_diffrn_radiation_monochromator graphite
_diffrn_radiation_source 'fine-focus sealed tube'
_diffrn_radiation_type MoK\a
_diffrn_radiation_wavelength 0.71073
_diffrn_reflns_av_R_equivalents 0.034
_diffrn_reflns_av_sigmaI/netI 0.043
_diffrn_reflns_limit_h_max 6
_diffrn_reflns_limit_h_min -4
_diffrn_reflns_limit_k_max 10
_diffrn_reflns_limit_k_min -9
_diffrn_reflns_limit_l_max 26
_diffrn_reflns_limit_l_min -26
_diffrn_reflns_number 5216
_diffrn_reflns_theta_full 25.5
_diffrn_reflns_theta_max 25.5
_diffrn_reflns_theta_min 1.9
_diffrn_standards_interval_count 0
_diffrn_standards_interval_time 0
_diffrn_standards_number 0
_exptl_absorpt_coefficient_mu 0.133
_exptl_absorpt_correction_T_max 0.990
_exptl_absorpt_correction_T_min 0.966
_exptl_absorpt_correction_type multi-scan
_exptl_absorpt_process_details '(SADABS; Bruker, 2000)'
_exptl_crystal_colour yellow
_exptl_crystal_density_diffrn 1.627
_exptl_crystal_density_method 'not measured'
_exptl_crystal_description planete
_exptl_crystal_F_000 520
_exptl_crystal_size_max 0.26
_exptl_crystal_size_mid 0.24
_exptl_crystal_size_min 0.03
_refine_diff_density_max 0.24
_refine_diff_density_min -0.23
_refine_ls_extinction_method none
_refine_ls_goodness_of_fit_ref 1.120
_refine_ls_hydrogen_treatment constr
_refine_ls_matrix_type full
_refine_ls_number_parameters 163
_refine_ls_number_reflns 1912
_refine_ls_number_restraints 0
_refine_ls_restrained_S_all 1.120
_refine_ls_R_factor_all 0.066
_refine_ls_R_factor_gt 0.051
_refine_ls_shift/su_max 0.001
_refine_ls_shift/su_mean 0.000
_refine_ls_structure_factor_coef Fsqd
_refine_ls_weighting_details 'calc w=1/[\s^2^(Fo^2^)+(0.0437P)^2^+0.2198P] where P=(Fo^2^+2Fc^2^)/3'
_refine_ls_weighting_scheme calc
_refine_ls_wR_factor_gt 0.105
_refine_ls_wR_factor_ref 0.111
_reflns_number_gt 1541
_reflns_number_total 1912
_reflns_threshold_expression I>2\s(I)
_cod_data_source_file xu2042.cif
_cod_data_source_block I
_cod_original_cell_volume 1025.7(5)
_cod_original_sg_symbol_H-M 'P 21/c'
_cod_database_code 2209704
_cod_database_fobs_code 2209704

loop_
_symmetry_equiv_pos_as_xyz
'x, y, z'
'-x, y+1/2, -z+1/2'
'-x, -y, -z'
'x, -y-1/2, z-1/2'

loop_
_atom_site_type_symbol
_atom_site_label
_atom_site_fract_x
_atom_site_fract_y
_atom_site_fract_z
_atom_site_U_iso_or_equiv
_atom_site_adp_type
_atom_site_calc_flag
_atom_site_refinement_flags
_atom_site_occupancy
C C1 0.8506(4) 0.4838(3) 0.60335(10) 0.0281(5) Uani d . 1
C C2 0.6719(4) 0.5982(2) 0.57526(9) 0.0241(5) Uani d . 1
C C3 0.4716(4) 0.6694(2) 0.59559(9) 0.0253(5) Uani d . 1
C C4 0.3661(4) 0.6560(3) 0.65615(10) 0.0299(5) Uani d . 1
C C5 0.4978(4) 0.7506(2) 0.50291(10) 0.0255(5) Uani d . 1
C C6 0.4441(4) 0.8321(2) 0.44343(10) 0.0254(5) Uani d . 1
C C7 0.5829(4) 0.8191(3) 0.39374(10) 0.0319(5) Uani d . 1
H H7 0.7196 0.7570 0.3971 0.038 Uiso calc R 1
C C8 0.5181(4) 0.8984(3) 0.33948(10) 0.0358(6) Uani d . 1
H H8 0.6111 0.8898 0.3061 0.043 Uiso calc R 1
C C9 0.1834(4) 1.0036(3) 0.38145(11) 0.0372(6) Uani d . 1
H H9 0.0489 1.0677 0.3769 0.045 Uiso calc R 1
C C10 0.2403(4) 0.9257(3) 0.43598(11) 0.0338(6) Uani d . 1
H H10 0.1425 0.9352 0.4683 0.041 Uiso calc R 1
N N1 0.3226(3) 0.9874(2) 0.33446(9) 0.0358(5) Uani d . 1
H H1N 0.2734 1.0549 0.2985 0.054 Uiso d R 1
N N2 0.3656(3) 0.7649(2) 0.55016(8) 0.0286(4) Uani d . 1
N N3 0.6857(3) 0.6519(2) 0.51620(8) 0.0262(4) Uani d . 1
H H3N 0.7975 0.6222 0.4881 0.039 Uiso d R 1
O O1 0.2004(3) 0.7393(2) 0.66784(8) 0.0473(5) Uani d . 1
O O2 0.4564(3) 0.55115(19) 0.69540(7) 0.0378(4) Uani d . 1
H H2A 0.6020 0.5051 0.6838 0.057 Uiso d R 1
O O3 0.8208(3) 0.43801(19) 0.65815(7) 0.0394(4) Uani d . 1
O O4 1.0113(3) 0.43913(18) 0.57235(7) 0.0380(4) Uani d . 1
O O5 0.8688(3) 0.79770(19) 0.75193(7) 0.0415(4) Uani d . 1
H H5A 0.9543 0.8453 0.7821 0.062 Uiso d R 1
H H5B 0.9891 0.7631 0.7311 0.062 Uiso d R 1

loop_
_atom_site_aniso_label
_atom_site_aniso_U_11
_atom_site_aniso_U_22
_atom_site_aniso_U_33
_atom_site_aniso_U_12
_atom_site_aniso_U_13
_atom_site_aniso_U_23
C1 0.0261(12) 0.0313(12) 0.0268(11) -0.0032(10) 0.0024(10) -0.0017(10)
C2 0.0259(11) 0.0272(11) 0.0199(10) -0.0028(9) 0.0057(9) -0.0020(9)
C3 0.0243(12) 0.0283(11) 0.0235(11) -0.0012(10) 0.0037(9) -0.0018(9)
C4 0.0283(12) 0.0338(13) 0.0283(12) -0.0042(11) 0.0060(10) -0.0027(10)
C5 0.0270(11) 0.0255(11) 0.0244(11) -0.0013(9) 0.0049(9) -0.0022(9)
C6 0.0277(12) 0.0248(11) 0.0236(11) -0.0025(9) 0.0024(9) -0.0005(9)
C7 0.0304(13) 0.0366(13) 0.0293(12) 0.0018(11) 0.0063(10) 0.0002(10)
C8 0.0378(14) 0.0439(14) 0.0266(12) 0.0004(12) 0.0077(10) 0.0031(11)
C9 0.0309(13) 0.0373(14) 0.0432(14) 0.0035(11) 0.0019(11) 0.0037(11)
C10 0.0309(13) 0.0375(13) 0.0338(12) 0.0032(11) 0.0075(10) 0.0009(11)
N1 0.0389(12) 0.0379(11) 0.0299(10) -0.0025(10) -0.0021(9) 0.0074(9)
N2 0.0287(10) 0.0316(10) 0.0261(10) 0.0018(8) 0.0066(8) -0.0005(8)
N3 0.0256(10) 0.0308(10) 0.0231(9) 0.0015(8) 0.0068(8) -0.0022(8)
O1 0.0483(11) 0.0546(11) 0.0426(10) 0.0186(9) 0.0238(9) 0.0048(9)
O2 0.0370(9) 0.0514(10) 0.0264(8) 0.0069(8) 0.0104(7) 0.0064(8)
O3 0.0384(10) 0.0527(11) 0.0277(8) 0.0089(8) 0.0071(7) 0.0111(8)
O4 0.0356(9) 0.0461(10) 0.0338(9) 0.0133(8) 0.0116(8) 0.0023(8)
O5 0.0374(10) 0.0567(11) 0.0306(9) 0.0021(9) 0.0043(7) -0.0054(8)

loop_
_atom_type_symbol
_atom_type_description
_atom_type_scat_dispersion_real
_atom_type_scat_dispersion_imag
_atom_type_scat_source
C C 0.0033 0.0016 'International Tables Vol C Tables 4.2.6.8 and 6.1.1.4'
H H 0.0000 0.0000 'International Tables Vol C Tables 4.2.6.8 and 6.1.1.4'
N N 0.0061 0.0033 'International Tables Vol C Tables 4.2.6.8 and 6.1.1.4'
O O 0.0106 0.0060 'International Tables Vol C Tables 4.2.6.8 and 6.1.1.4'

loop_
_geom_angle_atom_site_label_1
_geom_angle_atom_site_label_2
_geom_angle_atom_site_label_3
_geom_angle
O4 C1 O3 125.1(2)
O4 C1 C2 118.77(19)
O3 C1 C2 116.1(2)
N3 C2 C3 105.40(18)
N3 C2 C1 120.52(19)
C3 C2 C1 134.07(19)
N2 C3 C2 110.31(18)
N2 C3 C4 119.56(19)
C2 C3 C4 130.1(2)
O1 C4 O2 121.7(2)
O1 C4 C3 120.8(2)
O2 C4 C3 117.5(2)
N2 C5 N3 111.94(19)
N2 C5 C6 123.2(2)
N3 C5 C6 124.9(2)
C7 C6 C10 118.0(2)
C7 C6 C5 123.6(2)
C10 C6 C5 118.3(2)
C8 C7 C6 119.8(2)
C8 C7 H7 120.1
C6 C7 H7 120.1
N1 C8 C7 120.3(2)
N1 C8 H8 119.9
C7 C8 H8 119.9
N1 C9 C10 119.6(2)
N1 C9 H9 120.2
C10 C9 H9 120.2
C9 C10 C6 120.3(2)
C9 C10 H10 119.8
C6 C10 H10 119.8
C8 N1 C9 122.0(2)
C8 N1 H1N 124.6
C9 N1 H1N 113.2
C5 N2 C3 105.09(18)
C5 N3 C2 107.26(18)
C5 N3 H3N 125.3
C2 N3 H3N 127.3
C4 O2 H2A 113.7
H5A O5 H5B 97.7

loop_
_geom_bond_atom_site_label_1
_geom_bond_atom_site_label_2
_geom_bond_distance
_geom_bond_publ_flag
C1 O3 1.270(3) y
C1 O4 1.230(3) y
C1 C2 1.488(3) ?
C2 N3 1.363(3) ?
C2 C3 1.383(3) ?
C3 N2 1.369(3) ?
C3 C4 1.487(3) ?
C4 O1 1.213(3) y
C4 O2 1.300(3) y
C5 N2 1.319(3) ?
C5 N3 1.360(3) ?
C5 C6 1.467(3) ?
C6 C7 1.386(3) ?
C6 C10 1.393(3) ?
C7 C8 1.372(3) ?
C7 H7 0.9300 ?
C8 N1 1.331(3) ?
C8 H8 0.9300 ?
C9 N1 1.342(3) ?
C9 C10 1.364(3) ?
C9 H9 0.9300 ?
C10 H10 0.9300 ?
N1 H1N 0.9842 ?
N3 H3N 0.9448 ?
O2 H2A 0.9605 ?
O5 H5A 0.8754 ?
O5 H5B 0.8950 ?

loop_
_geom_hbond_atom_site_label_D
_geom_hbond_atom_site_label_H
_geom_hbond_atom_site_label_A
_geom_hbond_site_symmetry_A
_geom_hbond_distance_DH
_geom_hbond_distance_HA
_geom_hbond_distance_DA
_geom_hbond_angle_DHA
N1 H1N O5 3_676 0.98 1.80 2.758(2) 164
N3 H3N O4 3_766 0.94 1.84 2.779(2) 174
O2 H2A O3 . 0.96 1.51 2.462(2) 173
O5 H5B O1 1_655 0.90 1.90 2.759(2) 161
O5 H5A O3 2_756 0.88 1.90 2.768(2) 172

loop_
_geom_torsion_atom_site_label_1
_geom_torsion_atom_site_label_2
_geom_torsion_atom_site_label_3
_geom_torsion_atom_site_label_4
_geom_torsion
O4 C1 C2 N3 0.2(3)
O3 C1 C2 N3 -178.67(19)
O4 C1 C2 C3 178.7(2)
O3 C1 C2 C3 -0.2(3)
N3 C2 C3 N2 -0.2(2)
C1 C2 C3 N2 -178.9(2)
N3 C2 C3 C4 179.9(2)
C1 C2 C3 C4 1.3(4)
N2 C3 C4 O1 -6.7(3)
C2 C3 C4 O1 173.1(2)
N2 C3 C4 O2 172.59(18)
C2 C3 C4 O2 -7.6(3)
N2 C5 C6 C7 179.3(2)
N3 C5 C6 C7 -1.0(3)
N2 C5 C6 C10 -1.7(3)
N3 C5 C6 C10 177.91(19)
C10 C6 C7 C8 0.4(3)
C5 C6 C7 C8 179.3(2)
C6 C7 C8 N1 0.0(3)
N1 C9 C10 C6 1.2(3)
C7 C6 C10 C9 -1.0(3)
C5 C6 C10 C9 180.0(2)
C7 C8 N1 C9 0.2(3)
C10 C9 N1 C8 -0.8(3)
N3 C5 N2 C3 -0.8(2)
C6 C5 N2 C3 178.87(19)
C2 C3 N2 C5 0.6(2)
C4 C3 N2 C5 -179.51(19)
N2 C5 N3 C2 0.7(2)
C6 C5 N3 C2 -178.98(19)
C3 C2 N3 C5 -0.3(2)
C1 C2 N3 C5 178.61(18)

loop_
_cod_related_entry_id
_cod_related_entry_database
_cod_related_entry_code
1 ChemSpider 28572215
